data_2006910
loop_
_publ_author_name
'Zhang, Jian-Heng'
'Chen, Xue-An'
'Li, Yan'
'Huang, Zhi-Tang'

_publ_section_title
;4,9-Dihydroxy-4,9-dimethyl-4<i>H</i>,9<i>H</i>-1,2,5,6,6a,7,8-heptahydroimidazo[1,2,3-<i>i</i>,<i>j</i>][1,8]naphthyridinium
 Benzoate
;
_journal_issue 1
_journal_name_full 'Acta Crystallographica Section C'
_journal_page_first 140
_journal_page_last 142
_journal_paper_doi 10.1107/S0108270197009529
_journal_volume 54
_journal_year 1998
_chemical_formula_iupac 'C12 H21 N2 O2 +,C7 H5 O2 -'
_chemical_formula_moiety 'C12 H21 N2 O2 +,C7 H5 O2 -'
_chemical_formula_sum 'C19 H26 N2 O4'
_chemical_formula_weight 346.42
_chemical_name_systematic
; 4H,9H-4,9-dihydroxy-4,9-dimethyl-1,2,5,6,6a,7,8-
heptahydroimidazo[1,2,3,-i,j][1,8]naphthyridinium benzoate
;
_space_group_IT_number 14
_symmetry_cell_setting monoclinic
_symmetry_space_group_name_Hall '-P 2yn'
_symmetry_space_group_name_H-M 'P 1 21/n 1'
_cell_angle_alpha 90.00
_cell_angle_beta 91.728(12)
_cell_angle_gamma 90.00
_cell_formula_units_Z 4
_cell_length_a 13.210(3)
_cell_length_b 9.801(3)
_cell_length_c 13.968(3)
_cell_measurement_reflns_used 35
_cell_measurement_temperature 293
_cell_measurement_theta_max 15
_cell_measurement_theta_min 5
_cell_volume 1807.6(8)
_computing_cell_refinement XSCANS
_computing_data_collection 'XSCANS (Fait, 1991)'
_computing_data_reduction XSCANS
_computing_molecular_graphics 'ORTEPII (Johnson, 1976) and XP (Siemens, 1991)'
_computing_publication_material SHELXL93
_computing_structure_refinement 'SHELXL93 (Sheldrick, 1993)'
_computing_structure_solution 'SHELXS86 (Sheldrick, 1990)'
_diffrn_measurement_device 'Siemens P4 four-circle'
_diffrn_measurement_method \q-2\q
_diffrn_radiation_type 'Mo K\a'
_diffrn_radiation_wavelength 0.71073
_diffrn_reflns_av_R_equivalents 0.0271
_diffrn_reflns_limit_h_max 15
_diffrn_reflns_limit_h_min -1
_diffrn_reflns_limit_k_max 11
_diffrn_reflns_limit_k_min -1
_diffrn_reflns_limit_l_max 16
_diffrn_reflns_limit_l_min -16
_diffrn_reflns_number 4095
_diffrn_reflns_theta_max 25.00
_diffrn_standards_decay_% 0
_diffrn_standards_interval_count 97
_diffrn_standards_number 3
_exptl_absorpt_coefficient_mu 0.089
_exptl_absorpt_correction_type none
_exptl_crystal_colour colourless
_exptl_crystal_density_diffrn 1.273
_exptl_crystal_density_method 'not measured'
_exptl_crystal_description prism
_exptl_crystal_F_000 744
_exptl_crystal_size_max 0.40
_exptl_crystal_size_mid 0.35
_exptl_crystal_size_min 0.20
_refine_diff_density_max 0.180
_refine_diff_density_min -0.139
_refine_ls_extinction_coef 0.0226(18)
_refine_ls_extinction_method SHELXL93
_refine_ls_goodness_of_fit_all 0.919
_refine_ls_hydrogen_treatment refU
_refine_ls_number_parameters 232
_refine_ls_number_reflns 3188
_refine_ls_R_factor_obs .0441
_refine_ls_shift/esd_max -0.001
_refine_ls_structure_factor_coef Fsqd
_refine_ls_weighting_details 'w = 1/[\s^2^(Fo^2^)+(0.0571P)^2^] where P=(Fo^2^+2Fc^2^)/3'
_refine_ls_weighting_scheme calc
_refine_ls_wR_factor_all 0.1110
_reflns_number_observed 1906
_reflns_number_total 3188
_reflns_observed_criterion I>2sigma(I)
_cod_data_source_file de1059.cif
_cod_data_source_block I
_cod_original_cell_volume 1807.7(7)
_cod_original_sg_symbol_H-M 'P 21/n'
_cod_database_code 2006910

loop_
_symmetry_equiv_pos_as_xyz
'x, y, z'
'-x+1/2, y+1/2, -z+1/2'
'-x, -y, -z'
'x-1/2, -y-1/2, z-1/2'

loop_
_atom_site_aniso_label
_atom_site_aniso_U_11
_atom_site_aniso_U_22
_atom_site_aniso_U_33
_atom_site_aniso_U_12
_atom_site_aniso_U_13
_atom_site_aniso_U_23
O(1) .0659(10) .0744(11) .0748(10) -.0205(9) .0198(8) -.0051(9)
O(2) .0740(10) .0658(10) .0538(8) -.0162(8) .0070(7) -.0055(8)
O(3) .0655(10) .0779(11) .0621(9) -.0106(8) .0060(8) .0063(8)
O(4) .0648(10) .0762(11) .0889(11) -.0190(9) .0071(8) -.0266(10)
N(1) .0404(9) .0618(11) .0464(10) .0043(8) -.0028(7) .0042(8)
N(2) .0428(9) .0589(11) .0529(10) .0017(9) .0025(8) .0007(9)
C(1) .0550(14) .108(2) .0662(14) .0184(15) -.0125(12) .0074(15)
C(2) .0460(12) .096(2) .079(2) .0153(13) -.0010(12) .0095(14)
C(3) .089(2) .083(2) .093(2) -.004(2) .034(2) -.016(2)
C(4) .0630(14) .0634(15) .0560(13) -.0119(13) .0138(11) -.0056(11)
C(5) .079(2) .069(2) .0496(12) -.0178(14) -.0002(12) -.0022(11)
C(6) .0632(14) .0645(15) .0578(14) -.0090(13) -.0185(11) .0097(12)
C(7) .0408(11) .0473(12) .0560(12) -.0033(10) -.0090(9) .0021(10)
C(8) .0383(11) .0398(11) .0491(11) -.0044(9) -.0020(9) .0004(9)
C(9) .0418(11) .0562(13) .0774(15) .0095(11) -.0075(10) -.0013(12)
C(10) .0470(12) .0624(14) .0727(14) -.0004(11) .0116(11) -.0056(12)
C(11) .090(2) .068(2) .0623(14) -.0126(14) .0125(13) .0065(12)
C(12) .0510(12) .0547(13) .0519(12) -.0066(11) .0074(10) .0001(11)
C(13) .0440(12) .0479(13) .0606(13) .0053(11) -.0041(10) .0031(11)
C(14) .0414(11) .0437(12) .0592(13) .0026(10) -.0063(10) .0068(10)
C(15) .0602(14) .0610(15) .078(2) -.0037(12) .0090(13) -.0037(13)
C(16) .071(2) .081(2) .110(2) -.013(2) .029(2) .000(2)
C(17) .061(2) .076(2) .128(2) -.0197(15) .003(2) .011(2)
C(18) .081(2) .060(2) .093(2) -.0170(15) -.030(2) .0051(15)
C(19) .0642(14) .0569(14) .0627(14) -.0043(12) -.0102(11) .0029(12)

loop_
_atom_site_label
_atom_site_fract_x
_atom_site_fract_y
_atom_site_fract_z
_atom_site_U_iso_or_equiv
_atom_site_thermal_displace_type
_atom_site_calc_flag
_atom_site_refinement_flags
_atom_site_occupancy
_atom_site_disorder_group
_atom_site_type_symbol
O(1) .50899(11) .0241(2) .63311(11) .0713(5) Uani d . 1 . O
H(O1) .47545(11) .0861(2) .65554(11) .133(10) Uiso calc R 1 . H
O(2) .32291(11) .0618(2) .98743(10) .0644(4) Uani d . 1 . O
H(O2) .32850(11) .1214(2) .94678(10) .133(10) Uiso calc R 1 . H
O(3) .41551(11) .2747(2) .90726(11) .0684(5) Uani d . 1 . O
O(4) .42953(11) .1807(2) .76524(12) .0766(5) Uani d . 1 . O
N(1) .35895(11) -.1066(2) .87333(11) .0496(4) Uani d . 1 . N
N(2) .43291(12) -.1314(2) .73580(11) .0515(4) Uani d . 1 . N
C(1) .4617(2) -.1521(3) .9006(2) .0766(8) Uani d . 1 . C
H(1A) .4606(2) -.2418(3) .9298(2) .077(2) Uiso calc R 1 . H
H(1B) .4943(2) -.0884(3) .9448(2) .077(2) Uiso calc R 1 . H
C(2) .5146(2) -.1555(3) .80716(15) .0737(7) Uani d . 1 . C
H(2A) .5657(2) -.0847(3) .80463(15) .077(2) Uiso calc R 1 . H
H(2B) .5463(2) -.2434(3) .79727(15) .077(2) Uiso calc R 1 . H
C(3) .5190(2) -.2068(3) .5926(2) .0877(8) Uani d . 1 . C
H(3A) .4838(2) -.2925(3) .5922(2) .104(4) Uiso calc R 1 . H
H(3B) .5804(2) -.2149(3) .6306(2) .104(4) Uiso calc R 1 . H
H(3C) .5348(2) -.1822(3) .5283(2) .104(4) Uiso calc R 1 . H
C(4) .4528(2) -.0983(2) .63472(15) .0606(6) Uani d . 1 . C
C(5) .3519(2) -.0847(2) .58045(14) .0658(6) Uani d . 1 . C
H(5A) .3223(2) -.1746(2) .57190(14) .077(2) Uiso calc R 1 . H
H(5B) .3635(2) -.0473(2) .51744(14) .077(2) Uiso calc R 1 . H
C(6) .2776(2) .0061(2) .63142(14) .0623(6) Uani d . 1 . C
H(6A) .2153(2) .0134(2) .59327(14) .077(2) Uiso calc R 1 . H
H(6B) .3060(2) .0968(2) .63913(14) .077(2) Uiso calc R 1 . H
C(7) .25520(14) -.0532(2) .72901(13) .0482(5) Uani d . 1 . C
H(7) .21576(14) -.1366(2) .71732(13) .054(5) Uiso calc R 1 . H
C(8) .34961(13) -.0950(2) .77973(13) .0425(5) Uani d . 1 . C
C(9) .19393(15) .0351(2) .79517(15) .0587(6) Uani d . 1 . C
H(9A) .12717(15) .0512(2) .76660(15) .077(2) Uiso calc R 1 . H
H(9B) .22715(15) .1226(2) .80440(15) .077(2) Uiso calc R 1 . H
C(10) .18418(15) -.0361(2) .89135(15) .0605(6) Uani d . 1 . C
H(10A) .14100(15) .0182(2) .93141(15) .077(2) Uiso calc R 1 . H
H(10B) .15155(15) -.1238(2) .88109(15) .077(2) Uiso calc R 1 . H
C(11) .2773(2) -.1621(2) 1.0227(2) .0731(7) Uani d . 1 . C
H(11A) .2518(2) -.2463(2) .9965(2) .104(4) Uiso calc R 1 . H
H(11B) .2320(2) -.1290(2) 1.0699(2) .104(4) Uiso calc R 1 . H
H(11C) .3431(2) -.1770(2) 1.0520(2) .104(4) Uiso calc R 1 . H
C(12) .28525(15) -.0583(2) .94370(14) .0524(5) Uani d . 1 . C
C(13) .4582(2) .2621(2) .8294(2) .0510(5) Uani d . 1 . C
C(14) .54745(14) .3531(2) .81057(14) .0483(5) Uani d . 1 . C
C(15) .6029(2) .3393(2) .7291(2) .0664(6) Uani d . 1 . C
H(15) .5830(2) .2752(2) .6832(2) .083(3) Uiso calc R 1 . H
C(16) .6869(2) .4182(3) .7144(2) .0868(8) Uani d . 1 . C
H(16) .7238(2) .4066(3) .6593(2) .083(3) Uiso calc R 1 . H
C(17) .7162(2) .5138(3) .7809(2) .0883(8) Uani d . 1 . C
H(17) .7733(2) .5669(3) .7711(2) .083(3) Uiso calc R 1 . H
C(18) .6617(2) .5316(3) .8619(2) .0785(8) Uani d . 1 . C
H(18) .6812(2) .5976(3) .9066(2) .083(3) Uiso calc R 1 . H
C(19) .5777(2) .4512(2) .8769(2) .0615(6) Uani d . 1 . C
H(19) .5410(2) .4631(2) .9321(2) .083(3) Uiso calc R 1 . H

loop_
_atom_type_symbol
_atom_type_description
_atom_type_scat_dispersion_real
_atom_type_scat_dispersion_imag
_atom_type_scat_source
C C 0.0033 0.0016 'International Tables Vol C Tables 4.2.6.8 and 6.1.1.4'
H H 0.0000 0.0000 'International Tables Vol C Tables 4.2.6.8 and 6.1.1.4'
N N 0.0061 0.0033 'International Tables Vol C Tables 4.2.6.8 and 6.1.1.4'
O O 0.0106 0.0060 'International Tables Vol C Tables 4.2.6.8 and 6.1.1.4'

loop_
_geom_angle_atom_site_label_1
_geom_angle_atom_site_label_2
_geom_angle_atom_site_label_3
_geom_angle
_geom_angle_publ_flag
C(8) N(1) C(1) 110.0(2) yes
C(8) N(1) C(12) 126.0(2) yes
C(1) N(1) C(12) 123.1(2) yes
C(8) N(2) C(2) 109.4(2) yes
C(8) N(2) C(4) 123.8(2) yes
C(2) N(2) C(4) 122.4(2) yes
N(1) C(1) C(2) 103.4(2) no
N(2) C(2) C(1) 103.6(2) no
O(1) C(4) N(2) 108.1(2) no
O(1) C(4) C(3) 106.4(2) no
N(2) C(4) C(3) 109.8(2) no
O(1) C(4) C(5) 111.8(2) no
N(2) C(4) C(5) 108.5(2) no
C(3) C(4) C(5) 112.2(2) no
C(4) C(5) C(6) 112.8(2) no
C(5) C(6) C(7) 110.1(2) no
C(8) C(7) C(9) 109.0(2) no
C(8) C(7) C(6) 110.6(2) no
C(9) C(7) C(6) 116.8(2) no
N(1) C(8) N(2) 112.5(2) yes
N(1) C(8) C(7) 123.7(2) yes
N(2) C(8) C(7) 123.7(2) yes
C(7) C(9) C(10) 109.7(2) no
C(12) C(10) C(9) 113.2(2) no
O(2) C(12) N(1) 108.9(2) no
O(2) C(12) C(11) 106.1(2) no
N(1) C(12) C(11) 109.4(2) no
O(2) C(12) C(10) 112.5(2) no
N(1) C(12) C(10) 108.2(2) no
C(11) C(12) C(10) 111.7(2) no
O(3) C(13) O(4) 123.6(2) no
O(3) C(13) C(14) 118.1(2) no
O(4) C(13) C(14) 118.3(2) no
C(15) C(14) C(19) 118.1(2) yes
C(15) C(14) C(13) 121.6(2) no
C(19) C(14) C(13) 120.3(2) no
C(16) C(15) C(14) 121.3(2) yes
C(17) C(16) C(15) 119.9(3) yes
C(16) C(17) C(18) 120.2(2) yes
C(17) C(18) C(19) 119.8(2) yes
C(18) C(19) C(14) 120.7(2) yes

loop_
_geom_bond_atom_site_label_1
_geom_bond_atom_site_label_2
_geom_bond_site_symmetry_2
_geom_bond_distance
_geom_bond_publ_flag
O(1) C(4) . 1.411(3) no
O(2) C(12) . 1.410(2) no
O(3) C(13) . 1.246(2) yes
O(4) C(13) . 1.250(2) yes
N(1) C(8) . 1.314(2) yes
N(1) C(1) . 1.468(2) yes
N(1) C(12) . 1.482(2) yes
N(2) C(8) . 1.325(2) yes
N(2) C(2) . 1.466(2) yes
N(2) C(4) . 1.480(2) yes
C(1) C(2) . 1.499(3) no
C(3) C(4) . 1.507(3) no
C(4) C(5) . 1.519(3) no
C(5) C(6) . 1.518(3) no
C(6) C(7) . 1.519(3) no
C(7) C(8) . 1.474(2) yes
C(7) C(9) . 1.517(3) no
C(9) C(10) . 1.523(3) no
C(10) C(12) . 1.518(3) no
C(11) C(12) . 1.507(3) no
C(13) C(14) . 1.508(3) no
C(14) C(15) . 1.379(3) yes
C(14) C(19) . 1.385(3) yes
C(15) C(16) . 1.373(3) yes
C(16) C(17) . 1.367(4) yes
C(17) C(18) . 1.370(3) yes
C(18) C(19) . 1.383(3) yes

loop_
_geom_hbond_atom_site_label_D
_geom_hbond_atom_site_label_H
_geom_hbond_atom_site_label_A
_geom_hbond_site_symmetry_A
_geom_hbond_distance_DH
_geom_hbond_distance_HA
_geom_hbond_distance_DA
_geom_hbond_angle_DHA
O(1) H(O1) O(4) . 0.820 1.906(2) 2.642(2) 149.00(10)
O(2) H(O2) O(3) . 0.820 1.980(2) 2.681(2) 143.1(2)
C(1) H(1A) O(3) 3_657 0.970 2.781(3) 3.319(3) 115.7(3)
C(1) H(1B) O(2) 3_657 0.970 2.579(3) 3.325(3) 133.8(3)
C(7) H(7) O(3) 2_546 0.980 2.571(2) 3.361(2) 137.7(3)
C(7) H(7) O(4) 2_546 0.980 2.642(3) 3.574(3) 159.0(2)
